data_4508530
loop_
_publ_author_name
'Paton, Andrew S.'
'Morse, Graham E.'
'Lough, Alan J.'
'Bender, Timothy P.'

_publ_section_title
;
 Utilizing the \p-Acidity of Boron Subphthalocyanine To Achieve Novel
 Solid-State Arrangements
;
_journal_issue 12
_journal_name_full 'Crystal Growth &amp; Design'
_journal_page_first 5368
_journal_paper_doi 10.1021/cg4012795
_journal_volume 13
_journal_year 2013
_chemical_formula_moiety 'C34 H7 B F12 N6 O'
_chemical_formula_sum 'C34 H7 B F12 N6 O'
_chemical_formula_weight 754.27
_chemical_name_common ' \b-naphthoxy-dodecafluorosubphthalocyanine'
_chemical_name_systematic ' (2-naphthoxy)(dodecafluorosubphthalocyaninato)boron'
_space_group_IT_number 7
_symmetry_cell_setting monoclinic
_symmetry_space_group_name_Hall 'P -2yc'
_symmetry_space_group_name_H-M 'P 1 c 1'
_atom_sites_solution_hydrogens geom
_atom_sites_solution_primary direct
_atom_sites_solution_secondary difmap
_audit_creation_method SHELXL-97
_cell_angle_alpha 90.00
_cell_angle_beta 95.295(3)
_cell_angle_gamma 90.00
_cell_formula_units_Z 4
_cell_length_a 11.5031(14)
_cell_length_b 19.732(2)
_cell_length_c 13.1619(16)
_cell_measurement_reflns_used 9977
_cell_measurement_temperature 147(2)
_cell_measurement_theta_max 27.42
_cell_measurement_theta_min 2.58
_cell_volume 2974.7(6)
_computing_cell_refinement APEX2
_computing_data_collection 'APEX2 (Bruker, 2007)'
_computing_data_reduction 'SAINT (Bruker, 2007)'
_computing_molecular_graphics 'PLATON (Spek, 2009)'
_computing_publication_material 'SHELXTL (Sheldrick, 2008)'
_computing_structure_refinement 'SHELXL-97 (Sheldrick, 2008)'
_computing_structure_solution 'SHELXS-97 (Sheldrick, 2008)'
_diffrn_ambient_temperature 147(2)
_diffrn_measured_fraction_theta_full 0.989
_diffrn_measured_fraction_theta_max 0.989
_diffrn_measurement_device_type 'Bruker Kappa APEX-DUO CCD'
_diffrn_measurement_method '\f and \w scans'
_diffrn_radiation_monochromator 'Bruker Triumph'
_diffrn_radiation_source 'fine-focus sealed tube'
_diffrn_radiation_type MoK\a
_diffrn_radiation_wavelength 0.71073
_diffrn_reflns_av_R_equivalents 0.0345
_diffrn_reflns_av_sigmaI/netI 0.0512
_diffrn_reflns_limit_h_max 14
_diffrn_reflns_limit_h_min -14
_diffrn_reflns_limit_k_max 25
_diffrn_reflns_limit_k_min -25
_diffrn_reflns_limit_l_max 17
_diffrn_reflns_limit_l_min -15
_diffrn_reflns_number 25492
_diffrn_reflns_theta_full 27.60
_diffrn_reflns_theta_max 27.60
_diffrn_reflns_theta_min 1.03
_exptl_absorpt_coefficient_mu 0.157
_exptl_absorpt_correction_T_max 0.7456
_exptl_absorpt_correction_T_min 0.6161
_exptl_absorpt_correction_type multi-scan
_exptl_absorpt_process_details 'SADABS (Shelsrick, 1996)'
_exptl_crystal_colour purple
_exptl_crystal_density_diffrn 1.684
_exptl_crystal_density_method 'not measured'
_exptl_crystal_description plate
_exptl_crystal_F_000 1496
_exptl_crystal_size_max 0.19
_exptl_crystal_size_mid 0.18
_exptl_crystal_size_min 0.11
_refine_diff_density_max 0.950
_refine_diff_density_min -0.542
_refine_diff_density_rms 0.081
_refine_ls_extinction_method none
_refine_ls_goodness_of_fit_ref 1.029
_refine_ls_hydrogen_treatment constr
_refine_ls_matrix_type full
_refine_ls_number_parameters 913
_refine_ls_number_reflns 12218
_refine_ls_number_restraints 3
_refine_ls_restrained_S_all 1.029
_refine_ls_R_factor_all 0.0990
_refine_ls_R_factor_gt 0.0719
_refine_ls_shift/su_max 0.002
_refine_ls_shift/su_mean 0.000
_refine_ls_structure_factor_coef Fsqd
_refine_ls_weighting_details 'calc w=1/[\s^2^(Fo^2^)+(0.1141P)^2^+2.7749P] where P=(Fo^2^+2Fc^2^)/3'
_refine_ls_weighting_scheme calc
_refine_ls_wR_factor_gt 0.1882
_refine_ls_wR_factor_ref 0.2084
_reflns_number_gt 9041
_reflns_number_total 12218
_reflns_threshold_expression I>2\s(I)
_cod_data_source_file cg4012795_si_005.cif
_cod_data_source_block d12251
_cod_original_sg_symbol_H-M 'P c'
_cod_database_code 4508530

loop_
_symmetry_equiv_pos_as_xyz
'x, y, z'
'x, -y, z+1/2'

loop_
_atom_site_label
_atom_site_type_symbol
_atom_site_fract_x
_atom_site_fract_y
_atom_site_fract_z
_atom_site_U_iso_or_equiv
_atom_site_adp_type
_atom_site_occupancy
_atom_site_symmetry_multiplicity
_atom_site_calc_flag
_atom_site_refinement_flags
F1A F 1.4315(3) 0.07331(16) 0.0160(3) 0.0551(9) Uani 1 1 d .
F2A F 1.4247(4) -0.06336(17) 0.0082(3) 0.0640(10) Uani 1 1 d .
F3A F 1.2210(4) -0.13012(14) -0.0031(3) 0.0642(10) Uani 1 1 d .
F4A F 1.0147(3) -0.06233(15) -0.0052(2) 0.0529(9) Uani 1 1 d .
F5A F 0.6577(4) 0.0530(2) -0.1254(3) 0.0702(11) Uani 1 1 d .
F6A F 0.4896(4) 0.1057(3) -0.2596(4) 0.0898(15) Uani 1 1 d .
F7A F 0.4905(3) 0.2370(2) -0.3120(3) 0.0784(12) Uani 1 1 d .
F8A F 0.6654(3) 0.31910(19) -0.2380(3) 0.0549(8) Uani 1 1 d .
F9A F 1.0308(4) 0.42983(17) -0.2406(3) 0.0699(11) Uani 1 1 d .
F10A F 1.2364(5) 0.4654(2) -0.3100(4) 0.0882(14) Uani 1 1 d .
F11A F 1.4367(4) 0.4028(2) -0.2426(4) 0.0855(14) Uani 1 1 d .
F12A F 1.4385(3) 0.29965(17) -0.1062(3) 0.0597(9) Uani 1 1 d .
O1A O 1.0067(4) 0.23421(19) 0.1419(3) 0.0480(10) Uani 1 1 d .
N1A N 1.0833(4) 0.15286(19) 0.0296(3) 0.0353(9) Uani 1 1 d .
N2A N 0.9124(4) 0.0881(2) -0.0174(3) 0.0420(10) Uani 1 1 d .
N3A N 0.9092(4) 0.2083(2) -0.0299(3) 0.0368(9) Uani 1 1 d .
N4A N 0.9203(4) 0.3128(2) -0.1173(3) 0.0395(10) Uani 1 1 d .
N5A N 1.0867(3) 0.26685(18) -0.0209(3) 0.0328(9) Uani 1 1 d .
N6A N 1.2635(4) 0.2022(2) -0.0038(3) 0.0388(10) Uani 1 1 d .
C1A C 1.1999(5) 0.1495(2) 0.0198(4) 0.0368(11) Uani 1 1 d .
C2A C 1.2254(5) 0.0770(2) 0.0183(4) 0.0372(11) Uani 1 1 d .
C3A C 1.3290(5) 0.0415(3) 0.0150(4) 0.0426(12) Uani 1 1 d .
C4A C 1.3254(6) -0.0276(3) 0.0093(4) 0.0476(12) Uani 1 1 d U
C5A C 1.2203(6) -0.0619(2) 0.0038(4) 0.0447(12) Uani 1 1 d U
C6A C 1.1171(5) -0.0279(2) 0.0041(4) 0.0420(12) Uani 1 1 d .
C7A C 1.1178(5) 0.0418(2) 0.0130(4) 0.0370(11) Uani 1 1 d .
C8A C 1.0259(4) 0.0916(2) 0.0123(3) 0.0329(10) Uani 1 1 d .
C9A C 0.8563(5) 0.1460(3) -0.0445(4) 0.0381(11) Uani 1 1 d .
C10A C 0.7507(5) 0.1591(3) -0.1104(4) 0.0436(12) Uani 1 1 d .
C11A C 0.6612(5) 0.1189(3) -0.1505(5) 0.0544(14) Uani 1 1 d .
C12A C 0.5758(5) 0.1460(4) -0.2174(6) 0.0638(18) Uani 1 1 d .
C13A C 0.5784(5) 0.2130(4) -0.2481(5) 0.0591(17) Uani 1 1 d .
C14A C 0.6673(5) 0.2556(3) -0.2080(4) 0.0487(14) Uani 1 1 d .
C15A C 0.7538(4) 0.2295(3) -0.1384(4) 0.0385(11) Uani 1 1 d .
C16A C 0.8606(5) 0.2574(3) -0.0916(4) 0.0380(11) Uani 1 1 d .
C17A C 1.0340(5) 0.3138(2) -0.0876(4) 0.0394(11) Uani 1 1 d .
C18A C 1.1285(5) 0.3474(2) -0.1315(5) 0.0466(13) Uani 1 1 d .
C19A C 1.1302(6) 0.3985(3) -0.2053(5) 0.0547(15) Uani 1 1 d .
C20A C 1.2325(7) 0.4165(3) -0.2408(6) 0.0641(19) Uani 1 1 d .
C21A C 1.3360(6) 0.3839(3) -0.2059(6) 0.0596(16) Uani 1 1 d .
C22A C 1.3365(5) 0.3322(3) -0.1368(5) 0.0533(15) Uani 1 1 d .
C23A C 1.2346(5) 0.3139(2) -0.0968(4) 0.0414(12) Uani 1 1 d .
C24A C 1.2027(2) 0.25909(11) -0.03071(15) 0.0370(11) Uani 1 1 d .
C34A C 0.9295(2) 0.34001(11) 0.19688(15) 0.0503(13) Uani 1 1 d R
H34A H 1.0045 0.3601 0.1962 0.060 Uiso 1 1 calc R
C25A C 0.9135(2) 0.27199(11) 0.17190(15) 0.0531(15) Uani 1 1 d R
C26A C 0.8038(2) 0.24267(11) 0.17287(15) 0.0581(16) Uani 1 1 d R
H26A H 0.7929 0.1962 0.1558 0.070 Uiso 1 1 calc R
C27A C 0.7100(2) 0.28136(11) 0.19883(15) 0.0648(18) Uani 1 1 d R
H27A H 0.6349 0.2613 0.1995 0.078 Uiso 1 1 calc R
C28A C 0.7259(2) 0.34938(11) 0.22381(15) 0.0590(17) Uani 1 1 d R
C33A C 0.8357(2) 0.37871(11) 0.22284(15) 0.0599(18) Uani 1 1 d R
C32A C 0.8516(2) 0.44673(11) 0.24784(15) 0.073(2) Uani 1 1 d R
H32A H 0.9267 0.4668 0.2472 0.088 Uiso 1 1 calc R
C31A C 0.7578(2) 0.48542(11) 0.27379(15) 0.091(3) Uani 1 1 d R
H31A H 0.7687 0.5319 0.2909 0.109 Uiso 1 1 calc R
C30A C 0.6481(2) 0.45610(11) 0.27476(15) 0.085(3) Uani 1 1 d R
H30A H 0.5840 0.4826 0.2925 0.102 Uiso 1 1 calc R
C29A C 0.6321(2) 0.38808(11) 0.24977(15) 0.081(2) Uani 1 1 d R
H29A H 0.5571 0.3680 0.2504 0.098 Uiso 1 1 calc R
B1A B 1.0183(5) 0.2178(3) 0.0386(4) 0.0367(12) Uani 1 1 d .
F1B F 0.4559(3) 0.42882(16) 0.5233(3) 0.0514(8) Uani 1 1 d .
F2B F 0.4593(3) 0.56508(16) 0.5024(3) 0.0608(10) Uani 1 1 d .
F3B F 0.6599(3) 0.63214(13) 0.4873(3) 0.0544(9) Uani 1 1 d .
F4B F 0.8672(3) 0.56585(13) 0.5011(2) 0.0466(7) Uani 1 1 d .
F5B F 1.2049(3) 0.45666(15) 0.4062(3) 0.0563(9) Uani 1 1 d .
F6B F 1.3526(4) 0.40722(19) 0.2767(4) 0.0830(14) Uani 1 1 d .
F7B F 1.3464(3) 0.27599(19) 0.2195(3) 0.0693(11) Uani 1 1 d .
F8B F 1.1896(3) 0.18962(14) 0.2909(2) 0.0430(7) Uani 1 1 d .
F9B F 0.8126(3) 0.07899(17) 0.2679(3) 0.0615(10) Uani 1 1 d .
F10B F 0.5943(3) 0.04162(19) 0.1963(4) 0.0708(11) Uani 1 1 d .
F11B F 0.4077(3) 0.1014(2) 0.2640(4) 0.0730(12) Uani 1 1 d .
F12B F 0.4316(3) 0.20089(16) 0.4063(3) 0.0553(9) Uani 1 1 d .
O1B O 0.9060(3) 0.26840(15) 0.6604(3) 0.0373(8) Uani 1 1 d .
N1B N 0.8100(4) 0.35222(17) 0.5464(3) 0.0306(8) Uani 1 1 d .
N2B N 0.9717(4) 0.41679(18) 0.5036(3) 0.0331(8) Uani 1 1 d .
N3B N 0.9751(3) 0.29718(17) 0.4913(3) 0.0281(8) Uani 1 1 d .
N4B N 0.9487(3) 0.19466(17) 0.3978(3) 0.0298(8) Uani 1 1 d .
N5B N 0.7987(3) 0.23755(17) 0.4917(3) 0.0310(8) Uani 1 1 d .
N6B N 0.6246(4) 0.30071(18) 0.5084(3) 0.0366(9) Uani 1 1 d .
C1B C 0.6912(5) 0.3543(2) 0.5337(4) 0.0361(11) Uani 1 1 d .
C2B C 0.6622(4) 0.4260(2) 0.5289(3) 0.0322(10) Uani 1 1 d .
C3B C 0.5562(5) 0.4604(2) 0.5197(4) 0.0379(11) Uani 1 1 d .
C4B C 0.5604(6) 0.5307(3) 0.5089(4) 0.0445(13) Uani 1 1 d .
C5B C 0.6634(6) 0.5646(2) 0.5019(4) 0.0442(13) Uani 1 1 d .
C6B C 0.7671(5) 0.5315(2) 0.5101(3) 0.0357(11) Uani 1 1 d .
C7B C 0.7702(5) 0.4618(2) 0.5253(4) 0.0353(10) Uani 1 1 d .
C8B C 0.8626(4) 0.4126(2) 0.5296(3) 0.0302(10) Uani 1 1 d .
C9B C 1.0237(4) 0.3603(2) 0.4789(4) 0.0308(10) Uani 1 1 d .
C10B C 1.1196(4) 0.3471(2) 0.4175(4) 0.0353(10) Uani 1 1 d .
C11B C 1.1990(5) 0.3911(3) 0.3793(5) 0.0452(13) Uani 1 1 d .
C12B C 1.2753(5) 0.3663(3) 0.3122(6) 0.0528(15) Uani 1 1 d .
C13B C 1.2695(5) 0.2978(3) 0.2840(5) 0.0506(14) Uani 1 1 d .
C14B C 1.1902(4) 0.2553(2) 0.3190(4) 0.0378(11) Uani 1 1 d .
C15B C 1.1134(4) 0.2791(2) 0.3865(4) 0.0324(10) Uani 1 1 d .
C16B C 1.0124(4) 0.2481(2) 0.4278(3) 0.0288(9) Uani 1 1 d .
C17B C 0.8397(4) 0.1928(2) 0.4263(4) 0.0318(10) Uani 1 1 d .
C18B C 0.7371(4) 0.1576(2) 0.3793(4) 0.0358(10) Uani 1 1 d .
C19B C 0.7208(4) 0.1082(2) 0.3048(5) 0.0432(12) Uani 1 1 d .
C20B C 0.6109(5) 0.0899(3) 0.2690(6) 0.0530(15) Uani 1 1 d .
C21B C 0.5139(5) 0.1217(3) 0.3024(6) 0.0527(15) Uani 1 1 d .
C22B C 0.5276(5) 0.1708(3) 0.3747(5) 0.0457(13) Uani 1 1 d .
C23B C 0.6368(4) 0.1903(2) 0.4144(4) 0.0341(10) Uani 1 1 d .
C24B C 0.68029(17) 0.24453(9) 0.47960(14) 0.0336(10) Uani 1 1 d .
C34B C 0.94010(17) 0.15049(9) 0.69836(14) 0.0583(16) Uani 1 1 d R
H34B H 0.8585 0.1421 0.6902 0.070 Uiso 1 1 calc R
C25B C 0.98213(17) 0.21582(9) 0.68683(14) 0.0519(15) Uani 1 1 d R
C26B C 1.10159(17) 0.22813(9) 0.69874(14) 0.0589(16) Uani 1 1 d R
H26B H 1.1303 0.2728 0.6909 0.071 Uiso 1 1 calc R
C27B C 1.17902(17) 0.17512(9) 0.72218(14) 0.0602(16) Uani 1 1 d R
H27B H 1.2607 0.1835 0.7303 0.072 Uiso 1 1 calc R
C28B C 1.13698(17) 0.10979(9) 0.73371(14) 0.0495(14) Uani 1 1 d R
C33B C 1.01752(17) 0.09748(9) 0.72180(14) 0.0508(14) Uani 1 1 d R
C32B C 0.97549(17) 0.03215(9) 0.73333(14) 0.0591(16) Uani 1 1 d R
H32B H 0.8938 0.0237 0.7252 0.071 Uiso 1 1 calc R
C31B C 1.05291(17) -0.02087(9) 0.75677(14) 0.0507(14) Uani 1 1 d R
H31B H 1.0242 -0.0655 0.7646 0.061 Uiso 1 1 calc R
C30B C 1.17237(17) -0.00856(9) 0.76868(14) 0.0395(11) Uani 1 1 d R
H30B H 1.2253 -0.0448 0.7847 0.047 Uiso 1 1 calc R
C29B C 1.21440(17) 0.05677(9) 0.75715(14) 0.0613(16) Uani 1 1 d R
H29B H 1.2960 0.0652 0.7653 0.074 Uiso 1 1 calc R
B1B B 0.8753(5) 0.2859(2) 0.5549(4) 0.0303(10) Uani 1 1 d .

loop_
_atom_site_aniso_label
_atom_site_aniso_U_11
_atom_site_aniso_U_22
_atom_site_aniso_U_33
_atom_site_aniso_U_23
_atom_site_aniso_U_13
_atom_site_aniso_U_12
F1A 0.054(2) 0.0478(18) 0.061(2) -0.0056(16) -0.0056(16) 0.0124(16)
F2A 0.081(3) 0.0464(19) 0.064(2) -0.0058(16) 0.0021(19) 0.0309(18)
F3A 0.115(3) 0.0214(14) 0.056(2) 0.0024(13) 0.009(2) 0.0118(17)
F4A 0.087(3) 0.0320(15) 0.0406(18) 0.0003(12) 0.0098(16) -0.0143(16)
F5A 0.058(2) 0.068(2) 0.084(3) 0.001(2) 0.004(2) -0.0213(19)
F6A 0.053(2) 0.107(3) 0.105(4) 0.005(3) -0.017(2) -0.031(2)
F7A 0.046(2) 0.117(4) 0.068(3) 0.017(2) -0.0137(18) -0.002(2)
F8A 0.0447(18) 0.072(2) 0.0467(18) 0.0072(16) -0.0036(14) 0.0160(16)
F9A 0.096(3) 0.0353(17) 0.075(3) 0.0131(16) -0.008(2) 0.0109(18)
F10A 0.109(4) 0.053(2) 0.102(4) 0.026(2) 0.008(3) -0.023(2)
F11A 0.086(3) 0.072(3) 0.100(4) 0.017(2) 0.018(3) -0.030(2)
F12A 0.048(2) 0.0482(18) 0.081(3) -0.0053(17) 0.0012(17) -0.0082(15)
O1A 0.066(3) 0.045(2) 0.0323(19) -0.0070(15) -0.0033(17) 0.0212(18)
N1A 0.043(2) 0.032(2) 0.031(2) -0.0047(16) 0.0005(17) -0.0007(18)
N2A 0.049(3) 0.037(2) 0.041(2) -0.0001(17) 0.009(2) -0.0063(19)
N3A 0.042(2) 0.034(2) 0.033(2) -0.0068(16) -0.0003(17) 0.0012(18)
N4A 0.050(3) 0.034(2) 0.033(2) -0.0108(16) -0.0012(18) 0.0087(19)
N5A 0.039(2) 0.0234(18) 0.035(2) -0.0080(15) -0.0052(17) 0.0037(16)
N6A 0.042(2) 0.030(2) 0.043(2) -0.0084(17) -0.0074(19) -0.0015(17)
C1A 0.046(3) 0.025(2) 0.037(3) -0.0062(18) -0.007(2) 0.003(2)
C2A 0.053(3) 0.029(2) 0.028(2) -0.0032(17) -0.001(2) 0.003(2)
C3A 0.052(3) 0.036(3) 0.038(3) 0.000(2) -0.004(2) 0.004(2)
C4A 0.072(3) 0.035(3) 0.034(3) -0.004(2) -0.004(3) 0.024(2)
C5A 0.080(4) 0.021(2) 0.034(3) -0.0021(18) 0.007(2) 0.009(2)
C6A 0.073(4) 0.021(2) 0.032(3) -0.0024(18) 0.009(2) -0.002(2)
C7A 0.053(3) 0.027(2) 0.031(2) 0.0030(18) 0.003(2) 0.005(2)
C8A 0.050(3) 0.023(2) 0.026(2) -0.0036(16) 0.006(2) -0.0026(19)
C9A 0.046(3) 0.041(3) 0.029(2) 0.0008(19) 0.010(2) 0.004(2)
C10A 0.035(3) 0.056(3) 0.040(3) -0.005(2) 0.007(2) -0.006(2)
C11A 0.047(3) 0.065(4) 0.053(4) -0.003(3) 0.011(3) -0.013(3)
C12A 0.036(3) 0.087(5) 0.067(4) 0.001(4) -0.004(3) -0.016(3)
C13A 0.032(3) 0.090(5) 0.053(4) 0.000(3) -0.006(3) 0.000(3)
C14A 0.040(3) 0.069(4) 0.038(3) 0.000(2) 0.009(2) 0.005(3)
C15A 0.033(3) 0.051(3) 0.031(2) -0.006(2) 0.0029(19) 0.005(2)
C16A 0.043(3) 0.042(3) 0.028(2) -0.0079(19) -0.0004(19) 0.011(2)
C17A 0.053(3) 0.023(2) 0.040(3) -0.0063(18) -0.006(2) 0.003(2)
C18A 0.061(4) 0.020(2) 0.056(3) -0.002(2) -0.008(3) -0.003(2)
C19A 0.065(4) 0.027(3) 0.071(4) 0.005(2) 0.000(3) -0.003(3)
C20A 0.094(5) 0.035(3) 0.061(4) 0.009(3) -0.008(4) -0.017(3)
C21A 0.062(4) 0.043(3) 0.074(4) -0.006(3) 0.006(3) -0.021(3)
C22A 0.055(4) 0.033(3) 0.069(4) -0.007(3) -0.011(3) -0.011(2)
C23A 0.051(3) 0.024(2) 0.046(3) -0.0052(19) -0.008(2) -0.004(2)
C24A 0.046(3) 0.025(2) 0.038(3) -0.0088(18) -0.010(2) 0.000(2)
C34A 0.056(3) 0.052(3) 0.044(3) 0.000(2) 0.011(3) 0.003(3)
C25A 0.077(4) 0.055(3) 0.026(3) -0.001(2) -0.005(3) 0.016(3)
C26A 0.071(4) 0.056(4) 0.048(4) 0.009(3) 0.011(3) -0.010(3)
C27A 0.060(4) 0.081(5) 0.054(4) 0.007(3) 0.010(3) -0.011(4)
C28A 0.082(5) 0.055(4) 0.037(3) 0.000(2) -0.011(3) 0.017(3)
C33A 0.066(4) 0.091(5) 0.023(3) -0.005(3) 0.006(2) 0.030(4)
C32A 0.117(6) 0.065(4) 0.036(3) 0.006(3) 0.002(4) -0.011(4)
C31A 0.174(10) 0.056(4) 0.038(4) -0.008(3) -0.016(5) 0.041(5)
C30A 0.098(6) 0.121(7) 0.038(4) -0.006(4) 0.017(4) 0.059(6)
C29A 0.069(5) 0.130(8) 0.047(4) 0.000(4) 0.010(3) 0.006(5)
B1A 0.048(3) 0.025(2) 0.036(3) -0.002(2) 0.001(2) 0.005(2)
F1B 0.0443(19) 0.0438(17) 0.067(2) 0.0045(15) 0.0118(16) 0.0172(14)
F2B 0.073(2) 0.0396(17) 0.071(2) 0.0056(16) 0.0104(19) 0.0279(17)
F3B 0.094(3) 0.0181(13) 0.0514(19) 0.0070(12) 0.0063(17) 0.0151(15)
F4B 0.075(2) 0.0224(14) 0.0428(17) -0.0013(11) 0.0104(15) -0.0074(14)
F5B 0.0498(19) 0.0316(15) 0.089(3) -0.0006(16) 0.0137(18) -0.0109(14)
F6B 0.062(2) 0.051(2) 0.143(4) 0.011(2) 0.050(3) -0.0086(19)
F7B 0.062(2) 0.060(2) 0.092(3) 0.007(2) 0.040(2) 0.0119(18)
F8B 0.0418(17) 0.0383(15) 0.0496(18) 0.0019(12) 0.0079(13) 0.0083(13)
F9B 0.0432(19) 0.0441(18) 0.095(3) -0.0338(18) -0.0047(18) 0.0079(14)
F10B 0.060(2) 0.056(2) 0.095(3) -0.032(2) -0.006(2) -0.0111(18)
F11B 0.0389(19) 0.067(2) 0.111(3) -0.015(2) -0.004(2) -0.0175(17)
F12B 0.0301(16) 0.0432(17) 0.094(3) 0.0069(17) 0.0139(16) -0.0003(13)
O1B 0.056(2) 0.0232(15) 0.0324(17) 0.0031(12) 0.0045(15) 0.0114(14)
N1B 0.043(2) 0.0130(16) 0.036(2) 0.0054(14) 0.0057(17) -0.0001(15)
N2B 0.040(2) 0.0242(18) 0.034(2) -0.0006(15) 0.0023(17) -0.0038(16)
N3B 0.033(2) 0.0185(16) 0.0323(19) 0.0025(14) 0.0013(15) -0.0027(14)
N4B 0.030(2) 0.0171(16) 0.042(2) 0.0015(14) -0.0002(16) 0.0035(14)
N5B 0.032(2) 0.0167(16) 0.044(2) 0.0066(14) 0.0048(16) 0.0010(15)
N6B 0.044(2) 0.0220(18) 0.046(2) 0.0055(16) 0.0126(18) 0.0023(16)
C1B 0.049(3) 0.028(2) 0.032(2) 0.0099(18) 0.006(2) 0.007(2)
C2B 0.048(3) 0.024(2) 0.026(2) -0.0003(16) 0.0105(19) 0.0071(19)
C3B 0.053(3) 0.031(2) 0.030(2) 0.0013(18) 0.008(2) 0.011(2)
C4B 0.066(4) 0.031(2) 0.036(3) 0.0038(19) 0.006(2) 0.022(3)
C5B 0.080(4) 0.019(2) 0.034(3) 0.0003(17) 0.009(2) 0.015(2)
C6B 0.061(3) 0.022(2) 0.024(2) 0.0035(16) 0.005(2) 0.006(2)
C7B 0.057(3) 0.023(2) 0.027(2) -0.0035(16) 0.010(2) 0.007(2)
C8B 0.046(3) 0.021(2) 0.023(2) -0.0016(15) 0.0037(19) 0.0025(18)
C9B 0.031(2) 0.022(2) 0.038(3) 0.0047(17) -0.0041(19) -0.0066(17)
C10B 0.030(2) 0.038(2) 0.037(3) 0.0032(19) -0.0006(19) 0.0024(19)
C11B 0.037(3) 0.032(2) 0.067(4) 0.004(2) 0.007(3) -0.002(2)
C12B 0.032(3) 0.044(3) 0.085(5) 0.013(3) 0.018(3) -0.004(2)
C13B 0.033(3) 0.055(3) 0.067(4) 0.008(3) 0.020(3) 0.010(2)
C14B 0.033(3) 0.036(3) 0.044(3) 0.003(2) 0.000(2) 0.008(2)
C15B 0.030(2) 0.035(2) 0.033(2) 0.0057(18) 0.0023(18) 0.0005(19)
C16B 0.033(2) 0.024(2) 0.029(2) -0.0005(16) 0.0001(18) 0.0081(17)
C17B 0.039(3) 0.0182(19) 0.038(3) 0.0025(16) -0.0017(19) 0.0010(17)
C18B 0.037(3) 0.0171(19) 0.054(3) 0.0023(18) 0.005(2) -0.0003(17)
C19B 0.033(3) 0.029(2) 0.066(4) -0.011(2) -0.006(2) 0.005(2)
C20B 0.044(3) 0.030(3) 0.082(5) -0.012(3) -0.008(3) -0.002(2)
C21B 0.029(3) 0.035(3) 0.091(5) 0.004(3) -0.008(3) -0.011(2)
C22B 0.038(3) 0.030(2) 0.070(4) 0.008(2) 0.012(3) -0.001(2)
C23B 0.032(2) 0.019(2) 0.053(3) 0.0083(18) 0.010(2) 0.0017(17)
C24B 0.035(2) 0.028(2) 0.040(3) 0.0058(18) 0.0121(19) -0.0025(18)
C34B 0.086(5) 0.042(3) 0.049(3) -0.002(3) 0.017(3) -0.001(3)
C25B 0.072(4) 0.049(3) 0.034(3) 0.001(2) 0.008(3) 0.031(3)
C26B 0.065(4) 0.061(4) 0.048(4) -0.006(3) -0.006(3) 0.001(3)
C27B 0.048(3) 0.072(4) 0.059(4) 0.004(3) -0.001(3) -0.010(3)
C28B 0.080(4) 0.038(3) 0.031(3) 0.005(2) 0.009(3) -0.020(3)
C33B 0.044(3) 0.076(4) 0.033(3) -0.005(3) 0.003(2) 0.003(3)
C32B 0.064(4) 0.054(4) 0.061(4) 0.006(3) 0.012(3) 0.016(3)
C31B 0.044(3) 0.069(4) 0.039(3) -0.005(3) 0.002(2) 0.012(3)
C30B 0.044(3) 0.041(3) 0.034(3) 0.004(2) 0.006(2) 0.015(2)
C29B 0.074(4) 0.066(4) 0.044(3) 0.000(3) 0.007(3) -0.009(4)
B1B 0.040(3) 0.019(2) 0.033(3) 0.0011(18) 0.006(2) 0.002(2)

loop_
_atom_type_symbol
_atom_type_description
_atom_type_scat_dispersion_real
_atom_type_scat_dispersion_imag
_atom_type_scat_source
C C 0.0033 0.0016 'International Tables Vol C Tables 4.2.6.8 and 6.1.1.4'
H H 0.0000 0.0000 'International Tables Vol C Tables 4.2.6.8 and 6.1.1.4'
N N 0.0061 0.0033 'International Tables Vol C Tables 4.2.6.8 and 6.1.1.4'
O O 0.0106 0.0060 'International Tables Vol C Tables 4.2.6.8 and 6.1.1.4'
B B 0.0013 0.0007 'International Tables Vol C Tables 4.2.6.8 and 6.1.1.4'
F F 0.0171 0.0103 'International Tables Vol C Tables 4.2.6.8 and 6.1.1.4'

loop_
_geom_angle_atom_site_label_1
_geom_angle_atom_site_label_2
_geom_angle_atom_site_label_3
_geom_angle
C25A O1A B1A 122.5(4)
C1A N1A C8A 113.6(4)
C1A N1A B1A 123.7(4)
C8A N1A B1A 121.8(4)
C8A N2A C9A 117.9(4)
C16A N3A C9A 113.7(4)
C16A N3A B1A 123.6(4)
C9A N3A B1A 122.3(4)
C17A N4A C16A 116.6(4)
C24A N5A C17A 113.1(4)
C24A N5A B1A 122.6(4)
C17A N5A B1A 122.8(4)
C1A N6A C24A 115.4(4)
N6A C1A N1A 123.6(4)
N6A C1A C2A 130.6(5)
N1A C1A C2A 104.5(4)
C3A C2A C7A 120.1(4)
C3A C2A C1A 132.0(5)
C7A C2A C1A 107.7(5)
F1A C3A C4A 119.5(5)
F1A C3A C2A 121.5(4)
C4A C3A C2A 118.9(5)
F2A C4A C3A 120.2(6)
F2A C4A C5A 118.9(5)
C3A C4A C5A 120.9(5)
F3A C5A C6A 120.2(6)
F3A C5A C4A 118.8(5)
C6A C5A C4A 121.1(4)
F4A C6A C5A 120.1(4)
F4A C6A C7A 120.3(5)
C5A C6A C7A 119.6(5)
C6A C7A C2A 119.3(5)
C6A C7A C8A 132.8(5)
C2A C7A C8A 107.7(4)
N2A C8A N1A 122.3(4)
N2A C8A C7A 131.7(4)
N1A C8A C7A 104.8(4)
N2A C9A N3A 121.8(5)
N2A C9A C10A 131.8(5)
N3A C9A C10A 105.0(4)
C11A C10A C15A 119.8(5)
C11A C10A C9A 133.4(6)
C15A C10A C9A 106.6(4)
F5A C11A C10A 120.4(6)
F5A C11A C12A 120.0(6)
C10A C11A C12A 119.6(6)
F6A C12A C11A 119.5(7)
F6A C12A C13A 118.5(6)
C11A C12A C13A 121.9(6)
F7A C13A C12A 119.1(6)
F7A C13A C14A 120.7(7)
C12A C13A C14A 120.1(6)
F8A C14A C15A 122.9(5)
F8A C14A C13A 118.1(5)
C15A C14A C13A 119.0(6)
C14A C15A C16A 132.5(5)
C14A C15A C10A 119.6(5)
C16A C15A C10A 107.6(4)
N4A C16A N3A 122.6(5)
N4A C16A C15A 129.7(5)
N3A C16A C15A 105.9(5)
N4A C17A N5A 122.6(5)
N4A C17A C18A 130.4(5)
N5A C17A C18A 105.2(4)
C19A C18A C23A 119.3(6)
C19A C18A C17A 132.0(5)
C23A C18A C17A 108.2(4)
F9A C19A C20A 120.0(6)
F9A C19A C18A 120.3(6)
C20A C19A C18A 119.8(6)
F10A C20A C19A 120.8(7)
F10A C20A C21A 118.6(7)
C19A C20A C21A 120.6(6)
F11A C21A C22A 119.6(6)
F11A C21A C20A 119.4(6)
C22A C21A C20A 121.0(6)
F12A C22A C21A 119.9(6)
F12A C22A C23A 120.2(5)
C21A C22A C23A 120.0(6)
C22A C23A C18A 119.3(5)
C22A C23A C24A 134.0(5)
C18A C23A C24A 106.3(4)
N6A C24A N5A 123.8(3)
N6A C24A C23A 128.3(3)
N5A C24A C23A 106.1(3)
C25A C34A C33A 120.0
C26A C25A C34A 120.0
C26A C25A O1A 120.2(2)
C34A C25A O1A 119.7(2)
C25A C26A C27A 120.0
C28A C27A C26A 120.0
C27A C28A C29A 120.0
C27A C28A C33A 120.0
C29A C28A C33A 120.0
C28A C33A C32A 120.0
C28A C33A C34A 120.0
C32A C33A C34A 120.0
C31A C32A C33A 120.0
C32A C31A C30A 120.0
C31A C30A C29A 120.0
C28A C29A C30A 120.0
O1A B1A N3A 117.5(5)
O1A B1A N1A 111.4(4)
N3A B1A N1A 104.2(4)
O1A B1A N5A 116.8(4)
N3A B1A N5A 102.5(4)
N1A B1A N5A 102.8(4)
C25B O1B B1B 121.0(3)
C1B N1B C8B 114.2(4)
C1B N1B B1B 121.5(4)
C8B N1B B1B 123.0(4)
C9B N2B C8B 118.0(4)
C16B N3B C9B 114.2(4)
C16B N3B B1B 122.3(4)
C9B N3B B1B 122.7(4)
C16B N4B C17B 116.4(4)
C17B N5B C24B 113.3(3)
C17B N5B B1B 123.3(4)
C24B N5B B1B 122.1(3)
C1B N6B C24B 116.5(4)
N6B C1B N1B 123.7(4)
N6B C1B C2B 129.7(5)
N1B C1B C2B 104.9(4)
C3B C2B C7B 120.8(4)
C3B C2B C1B 132.4(5)
C7B C2B C1B 106.6(4)
F1B C3B C2B 122.0(4)
F1B C3B C4B 120.8(5)
C2B C3B C4B 117.1(5)
F2B C4B C5B 119.9(4)
F2B C4B C3B 118.1(5)
C5B C4B C3B 122.0(5)
F3B C5B C6B 120.1(5)
F3B C5B C4B 118.5(5)
C6B C5B C4B 121.3(4)
F4B C6B C5B 120.2(4)
F4B C6B C7B 119.9(5)
C5B C6B C7B 119.9(5)
C6B C7B C2B 118.9(5)
C6B C7B C8B 133.1(5)
C2B C7B C8B 107.7(4)
N2B C8B N1B 122.6(4)
N2B C8B C7B 131.1(4)
N1B C8B C7B 105.0(4)
N2B C9B N3B 122.3(4)
N2B C9B C10B 132.4(4)
N3B C9B C10B 104.0(4)
C11B C10B C15B 120.7(5)
C11B C10B C9B 130.6(5)
C15B C10B C9B 108.2(4)
F5B C11B C10B 121.7(5)
F5B C11B C12B 119.2(5)
C10B C11B C12B 119.1(5)
F6B C12B C11B 119.7(5)
F6B C12B C13B 121.0(6)
C11B C12B C13B 119.3(5)
C14B C13B F7B 121.2(5)
C14B C13B C12B 121.7(5)
F7B C13B C12B 117.0(5)
F8B C14B C13B 119.3(5)
F8B C14B C15B 120.9(4)
C13B C14B C15B 119.8(5)
C14B C15B C10B 119.4(4)
C14B C15B C16B 132.1(4)
C10B C15B C16B 108.2(4)
N4B C16B N3B 123.2(4)
N4B C16B C15B 131.3(4)
N3B C16B C15B 103.7(4)
N4B C17B N5B 123.5(4)
N4B C17B C18B 129.5(4)
N5B C17B C18B 105.4(4)
C19B C18B C23B 119.0(5)
C19B C18B C17B 133.5(5)
C23B C18B C17B 107.1(4)
F9B C19B C20B 120.2(5)
F9B C19B C18B 120.2(4)
C20B C19B C18B 119.6(5)
F10B C20B C19B 120.0(6)
F10B C20B C21B 118.5(5)
C19B C20B C21B 121.4(5)
F11B C21B C22B 121.4(5)
F11B C21B C20B 118.5(6)
C22B C21B C20B 120.0(5)
F12B C22B C21B 118.9(5)
F12B C22B C23B 120.4(5)
C21B C22B C23B 120.7(5)
C22B C23B C24B 134.1(4)
C22B C23B C18B 119.1(5)
C24B C23B C18B 106.4(4)
N6B C24B N5B 123.0(3)
N6B C24B C23B 129.2(3)
N5B C24B C23B 106.6(3)
C33B C34B C25B 120.0
O1B C25B C34B 120.36(17)
O1B C25B C26B 119.62(17)
C34B C25B C26B 120.0
C27B C26B C25B 120.0
C26B C27B C28B 120.0
C29B C28B C33B 120.0
C29B C28B C27B 120.0
C33B C28B C27B 120.0
C34B C33B C32B 120.0
C34B C33B C28B 120.0
C32B C33B C28B 120.0
C33B C32B C31B 120.0
C32B C31B C30B 120.0
C29B C30B C31B 120.0
C30B C29B C28B 120.0
O1B B1B N5B 117.5(4)
O1B B1B N3B 116.2(4)
N5B B1B N3B 103.1(4)
O1B B1B N1B 110.8(4)
N5B B1B N1B 104.4(4)
N3B B1B N1B 103.4(4)

loop_
_geom_bond_atom_site_label_1
_geom_bond_atom_site_label_2
_geom_bond_distance
F1A C3A 1.334(7)
F2A C4A 1.344(7)
F3A C5A 1.349(6)
F4A C6A 1.356(7)
F5A C11A 1.343(7)
F6A C12A 1.350(8)
F7A C13A 1.341(7)
F8A C14A 1.314(7)
F9A C19A 1.345(7)
F10A C20A 1.330(8)
F11A C21A 1.348(8)
F12A C22A 1.365(7)
O1A C25A 1.392(4)
O1A B1A 1.416(7)
N1A C1A 1.362(7)
N1A C8A 1.386(6)
N1A B1A 1.493(7)
N2A C8A 1.330(7)
N2A C9A 1.344(7)
N3A C16A 1.351(7)
N3A C9A 1.379(7)
N3A B1A 1.487(7)
N4A C17A 1.330(7)
N4A C16A 1.350(7)
N5A C24A 1.362(5)
N5A C17A 1.378(6)
N5A B1A 1.510(7)
N6A C1A 1.325(7)
N6A C24A 1.352(5)
C1A C2A 1.461(6)
C2A C3A 1.386(8)
C2A C7A 1.415(8)
C3A C4A 1.366(7)
C4A C5A 1.381(9)
C5A C6A 1.364(8)
C6A C7A 1.381(7)
C7A C8A 1.442(7)
C9A C10A 1.449(8)
C10A C11A 1.366(8)
C10A C15A 1.439(8)
C11A C12A 1.367(10)
C12A C13A 1.383(10)
C13A C14A 1.389(9)
C14A C15A 1.388(8)
C15A C16A 1.432(7)
C17A C18A 1.439(8)
C18A C19A 1.401(8)
C18A C23A 1.426(8)
C19A C20A 1.353(11)
C20A C21A 1.393(11)
C21A C22A 1.366(9)
C22A C23A 1.377(9)
C23A C24A 1.455(6)
C34A C25A 1.3900
C34A C33A 1.3901
C25A C26A 1.3899
C26A C27A 1.3900
C27A C28A 1.3900
C28A C29A 1.3900
C28A C33A 1.3900
C33A C32A 1.3901
C32A C31A 1.3899
C31A C30A 1.3899
C30A C29A 1.3900
F1B C3B 1.316(6)
F2B C4B 1.342(6)
F3B C5B 1.347(5)
F4B C6B 1.350(6)
F5B C11B 1.342(6)
F6B C12B 1.318(7)
F7B C13B 1.352(7)
F8B C14B 1.348(6)
F9B C19B 1.333(6)
F10B C20B 1.352(7)
F11B C21B 1.339(6)
F12B C22B 1.353(7)
O1B C25B 1.381(4)
O1B B1B 1.443(6)
N1B C1B 1.362(7)
N1B C8B 1.363(6)
N1B B1B 1.509(6)
N2B C9B 1.320(6)
N2B C8B 1.334(7)
N3B C16B 1.373(6)
N3B C9B 1.381(5)
N3B B1B 1.498(7)
N4B C16B 1.325(6)
N4B C17B 1.341(6)
N5B C17B 1.349(6)
N5B C24B 1.364(4)
N5B B1B 1.497(7)
N6B C1B 1.329(6)
N6B C24B 1.352(4)
C1B C2B 1.453(6)
C2B C3B 1.391(7)
C2B C7B 1.434(8)
C3B C4B 1.396(7)
C4B C5B 1.371(9)
C5B C6B 1.356(8)
C6B C7B 1.389(6)
C7B C8B 1.437(7)
C9B C10B 1.449(7)
C10B C11B 1.387(7)
C10B C15B 1.403(7)
C11B C12B 1.391(9)
C12B C13B 1.401(9)
C13B C14B 1.351(8)
C14B C15B 1.391(7)
C15B C16B 1.460(7)
C17B C18B 1.457(7)
C18B C19B 1.383(7)
C18B C23B 1.435(7)
C19B C20B 1.356(8)
C20B C21B 1.387(9)
C21B C22B 1.357(9)
C22B C23B 1.370(7)
C23B C24B 1.433(5)
C34B C33B 1.3898
C34B C25B 1.3900
C25B C26B 1.3900
C26B C27B 1.3899
C27B C28B 1.3900
C28B C29B 1.3900
C28B C33B 1.3900
C33B C32B 1.3900
C32B C31B 1.3900
C31B C30B 1.3900
C30B C29B 1.3900
